data_7217489
loop_
_publ_author_name
'Lin, Jian-Di'
'Cl\'erac, Rodolphe'
'Rouzi\`eres, Mathieu'
'Venkatesan, Munuswamy'
'Chimamkpam, Theresa O.'
'Schmitt, Wolfgang'

_publ_section_title
;
 Exploring the coordination chemistry of bifunctional organoarsonate
 ligands: syntheses and characterisation of coordination polymers that
 contain 4-(1,2,4-triazol-4-yl)phenylarsonic acid
;
_journal_issue 34
_journal_name_full CrystEngComm
_journal_page_first 7894
_journal_paper_doi 10.1039/C4CE00553H
_journal_volume 16
_journal_year 2014
_chemical_formula_moiety 'C16 H14 As2 Mn N6 O6'
_chemical_formula_sum 'C16 H14 As2 Mn N6 O6'
_chemical_formula_weight 591.11
_chemical_name_systematic
;
 ? 
;
_space_group_crystal_system monoclinic
_space_group_IT_number 14
_space_group_name_Hall '-P 2ybc'
_space_group_name_H-M_alt 'P 1 21/c 1'
_symmetry_space_group_name_Hall '-P 2ybc'
_symmetry_space_group_name_H-M 'P 1 21/c 1'
_atom_sites_solution_hydrogens geom
_atom_sites_solution_primary direct
_atom_sites_solution_secondary difmap
_audit_creation_date 2013-08-22
_audit_creation_method
;
  Olex2 1.2
  (compiled Apr 23 2013 17:54:37, GUI svn.r4466)
;
_cell_angle_alpha 90.00
_cell_angle_beta 96.98(3)
_cell_angle_gamma 90.00
_cell_formula_units_Z 4
_cell_length_a 8.5378(17)
_cell_length_b 17.151(3)
_cell_length_c 12.690(3)
_cell_measurement_reflns_used 3423
_cell_measurement_temperature 200(2)
_cell_measurement_theta_max 25.50
_cell_measurement_theta_min 2.01
_cell_volume 1844.4(7)
_computing_molecular_graphics
;
O. V. Dolomanov, L. J. Bourhis, R. J. Gildea, J. A. K. Howard and H. Puschmann,
OLEX2: a complete structure solution, refinement and analysis program.
J. Appl. Cryst. (2009). 42, 339-341.
;
_computing_publication_material
;
O. V. Dolomanov, L. J. Bourhis, R. J. Gildea, J. A. K. Howard and H. Puschmann,
OLEX2: a complete structure solution, refinement and analysis program.
J. Appl. Cryst. (2009). 42, 339-341.
;
_computing_structure_refinement 'SHELXL-97 (Sheldrick, 2008)'
_computing_structure_solution 'SHELXS-97 (Sheldrick, 2008)'
_diffrn_ambient_temperature 200(2)
_diffrn_measured_fraction_theta_full 0.995
_diffrn_measured_fraction_theta_max 0.995
_diffrn_measurement_device_type 'Bruker SMART APEX'
_diffrn_measurement_method '\w scans'
_diffrn_radiation_monochromator graphite
_diffrn_radiation_type MoK\a
_diffrn_radiation_wavelength 0.71073
_diffrn_reflns_av_R_equivalents 0.0281
_diffrn_reflns_av_unetI/netI 0.0308
_diffrn_reflns_limit_h_max 10
_diffrn_reflns_limit_h_min -10
_diffrn_reflns_limit_k_max 20
_diffrn_reflns_limit_k_min -20
_diffrn_reflns_limit_l_max 15
_diffrn_reflns_limit_l_min -13
_diffrn_reflns_number 10927
_diffrn_reflns_theta_full 25.50
_diffrn_reflns_theta_max 25.50
_diffrn_reflns_theta_min 2.01
_diffrn_source 'fine-focus sealed tube'
_exptl_absorpt_coefficient_mu 4.330
_exptl_absorpt_correction_T_max 0.6713
_exptl_absorpt_correction_T_min 0.2763
_exptl_absorpt_correction_type multi-scan
_exptl_absorpt_process_details Sphere
_exptl_crystal_colour colorless
_exptl_crystal_density_diffrn 2.129
_exptl_crystal_density_method 'not measured'
_exptl_crystal_description needle
_exptl_crystal_F_000 1164
_exptl_crystal_size_max 0.4
_exptl_crystal_size_mid 0.1
_exptl_crystal_size_min 0.1
_refine_diff_density_max 0.530
_refine_diff_density_min -0.387
_refine_diff_density_rms 0.093
_refine_ls_extinction_method none
_refine_ls_goodness_of_fit_ref 1.037
_refine_ls_hydrogen_treatment constr
_refine_ls_matrix_type full
_refine_ls_number_parameters 280
_refine_ls_number_reflns 3423
_refine_ls_number_restraints 0
_refine_ls_restrained_S_all 1.037
_refine_ls_R_factor_all 0.0296
_refine_ls_R_factor_gt 0.0257
_refine_ls_shift/su_max 0.002
_refine_ls_shift/su_mean 0.000
_refine_ls_structure_factor_coef Fsqd
_refine_ls_weighting_details 'calc w=1/[\s^2^(Fo^2^)+(0.0268P)^2^+2.5973P] where P=(Fo^2^+2Fc^2^)/3'
_refine_ls_weighting_scheme calc
_refine_ls_wR_factor_gt 0.0598
_refine_ls_wR_factor_ref 0.0615
_reflns_number_gt 3092
_reflns_number_total 3423
_reflns_threshold_expression >2sigma(I)
_cod_duplicate_entry 7216353
_cod_data_source_file c4ce00553h2.cif
_cod_data_source_block a
_cod_depositor_comments
;
The following automatic conversions were performed:

'_exptl_absorpt_correction_type' value 'Multi-scan' changed to
'multi-scan' according to
/usr/data/users/saulius/crontab/automatic-downloads/current/RSC/lib/dictionaries/cif_core.dic
dictionary named 'cif_core.dic' version 2.4.2 from 2011-04-26.

Automatic conversion script
Id: cif_fix_values 2281 2013-09-26 08:29:07Z andrius 
;
_cod_original_cell_volume 1844.5(6)
_cod_database_code 7217489
_olex2_refinement_description
;
1. Fixed Uiso
 At 1.2 times of:
  All C(H) groups
 At 1.5 times of:
  All O(H) groups
2.a Aromatic/amide H refined with riding coordinates:
 C11(H11), C12(H12), C14(H14), C15(H15), C17(H17), C18(H18), C21(H21),
 C22(H22), C24(H24), C25(H25), C27(H27), C28(H28)
2.b Tetrahedral OH refined with riding coordinates:
 O13(H13), O23(H23)
;

loop_
_space_group_symop_id
_space_group_symop_operation_xyz
1 'x, y, z'
2 '-x, y+1/2, -z+1/2'
3 '-x, -y, -z'
4 'x, -y-1/2, z-1/2'

loop_
_atom_site_label
_atom_site_type_symbol
_atom_site_fract_x
_atom_site_fract_y
_atom_site_fract_z
_atom_site_U_iso_or_equiv
_atom_site_adp_type
_atom_site_occupancy
_atom_site_symmetry_multiplicity
_atom_site_calc_flag
_atom_site_refinement_flags
Mn1 Mn 0.20572(5) 0.51044(2) 1.00375(3) 0.00947(10) Uani 1 1 d .
As11 As 0.53500(3) -0.004681(15) 0.70556(2) 0.00953(8) Uani 1 1 d .
As21 As 0.00248(3) 1.050444(15) 1.27083(2) 0.00971(8) Uani 1 1 d .
O11 O 0.6629(2) 0.01867(11) 0.62442(16) 0.0155(4) Uani 1 1 d .
O12 O 0.3623(2) -0.03804(11) 0.64429(15) 0.0144(4) Uani 1 1 d .
O13 O 0.6042(2) -0.08096(11) 0.78634(15) 0.0145(4) Uani 1 1 d .
H13 H 0.6946 -0.0938 0.7727 0.022 Uiso 1 1 calc R
O21 O -0.0049(2) 1.02259(11) 1.39722(15) 0.0119(4) Uani 1 1 d .
O22 O 0.1258(2) 1.12206(11) 1.25046(15) 0.0134(4) Uani 1 1 d .
O23 O -0.1818(2) 1.08804(11) 1.22617(15) 0.0138(4) Uani 1 1 d .
H23 H -0.2472 1.0733 1.2664 0.021 Uiso 1 1 calc R
N11 N 0.2832(3) 0.38038(14) 1.02670(19) 0.0157(5) Uani 1 1 d .
N12 N 0.2063(3) 0.32692(15) 1.0842(2) 0.0200(6) Uani 1 1 d .
N13 N 0.3571(3) 0.26289(14) 0.98453(18) 0.0137(5) Uani 1 1 d .
N21 N 0.1862(3) 0.64230(13) 0.98444(18) 0.0144(5) Uani 1 1 d .
N22 N 0.2142(3) 0.68570(14) 0.8973(2) 0.0224(6) Uani 1 1 d .
N23 N 0.1327(3) 0.76402(13) 1.01549(18) 0.0133(5) Uani 1 1 d .
C11 C 0.3723(4) 0.34052(17) 0.9691(2) 0.0177(6) Uani 1 1 d .
H11 H 0.4388 0.3631 0.9226 0.021 Uiso 1 1 calc R
C12 C 0.2516(4) 0.25827(17) 1.0579(2) 0.0187(6) Uani 1 1 d .
H12 H 0.2164 0.2109 1.0858 0.022 Uiso 1 1 calc R
C13 C 0.4141(3) 0.20027(16) 0.9244(2) 0.0145(6) Uani 1 1 d .
C14 C 0.4778(4) 0.21667(17) 0.8315(2) 0.0188(6) Uani 1 1 d .
H14 H 0.4920 0.2692 0.8107 0.023 Uiso 1 1 calc R
C15 C 0.5207(4) 0.15545(17) 0.7690(2) 0.0178(6) Uani 1 1 d .
H15 H 0.5678 0.1661 0.7065 0.021 Uiso 1 1 calc R
C16 C 0.4950(3) 0.07934(16) 0.7977(2) 0.0120(6) Uani 1 1 d .
C17 C 0.4340(4) 0.06383(17) 0.8920(2) 0.0180(6) Uani 1 1 d .
H17 H 0.4177 0.0114 0.9121 0.022 Uiso 1 1 calc R
C18 C 0.3966(4) 0.12405(17) 0.9567(2) 0.0176(6) Uani 1 1 d .
H18 H 0.3594 0.1133 1.0228 0.021 Uiso 1 1 calc R
C21 C 0.1387(4) 0.69034(17) 1.0529(2) 0.0205(7) Uani 1 1 d .
H21 H 0.1117 0.6755 1.1205 0.025 Uiso 1 1 calc R
C22 C 0.1801(4) 0.75769(18) 0.9177(2) 0.0226(7) Uani 1 1 d .
H22 H 0.1874 0.8001 0.8704 0.027 Uiso 1 1 calc R
C23 C 0.0927(3) 0.83199(16) 1.0709(2) 0.0122(6) Uani 1 1 d .
C24 C 0.0050(4) 0.82466(17) 1.1557(2) 0.0166(6) Uani 1 1 d .
H24 H -0.0351 0.7753 1.1734 0.020 Uiso 1 1 calc R
C25 C -0.0230(4) 0.88996(17) 1.2139(2) 0.0163(6) Uani 1 1 d .
H25 H -0.0812 0.8859 1.2729 0.020 Uiso 1 1 calc R
C26 C 0.0344(3) 0.96148(16) 1.1858(2) 0.0123(6) Uani 1 1 d .
C27 C 0.1161(3) 0.96933(16) 1.0990(2) 0.0120(6) Uani 1 1 d .
H27 H 0.1513 1.0192 1.0794 0.014 Uiso 1 1 calc R
C28 C 0.1467(3) 0.90363(16) 1.0406(2) 0.0133(6) Uani 1 1 d .
H28 H 0.2035 0.9079 0.9810 0.016 Uiso 1 1 calc R

loop_
_atom_site_aniso_label
_atom_site_aniso_U_11
_atom_site_aniso_U_22
_atom_site_aniso_U_33
_atom_site_aniso_U_23
_atom_site_aniso_U_13
_atom_site_aniso_U_12
Mn1 0.0099(2) 0.0097(2) 0.0093(2) -0.00062(15) 0.00280(16) 0.00010(16)
As11 0.00996(15) 0.01024(15) 0.00893(15) -0.00035(10) 0.00330(11) -0.00009(10)
As21 0.01110(15) 0.00948(15) 0.00907(15) 0.00055(10) 0.00340(10) 0.00094(10)
O11 0.0176(11) 0.0156(10) 0.0156(10) -0.0002(8) 0.0116(8) -0.0020(8)
O12 0.0119(10) 0.0192(10) 0.0120(10) 0.0010(8) 0.0014(8) -0.0028(8)
O13 0.0119(10) 0.0162(10) 0.0158(10) 0.0036(8) 0.0039(8) 0.0027(8)
O21 0.0116(10) 0.0142(10) 0.0103(10) 0.0015(8) 0.0031(8) 0.0023(8)
O22 0.0118(10) 0.0125(10) 0.0170(10) 0.0012(8) 0.0061(8) 0.0000(8)
O23 0.0114(10) 0.0173(10) 0.0133(10) 0.0048(8) 0.0040(8) 0.0019(8)
N11 0.0200(13) 0.0143(12) 0.0136(12) 0.0009(10) 0.0052(10) 0.0022(10)
N12 0.0229(14) 0.0165(13) 0.0221(14) 0.0000(10) 0.0088(11) 0.0000(11)
N13 0.0156(13) 0.0126(12) 0.0141(12) 0.0000(9) 0.0060(10) 0.0015(10)
N21 0.0192(13) 0.0129(12) 0.0118(12) 0.0013(9) 0.0051(10) 0.0004(10)
N22 0.0372(17) 0.0138(13) 0.0194(14) 0.0030(10) 0.0164(12) 0.0045(11)
N23 0.0172(13) 0.0107(12) 0.0125(12) -0.0005(9) 0.0041(10) 0.0001(9)
C11 0.0251(17) 0.0138(15) 0.0160(15) 0.0015(11) 0.0101(13) 0.0030(12)
C12 0.0257(17) 0.0122(14) 0.0201(15) -0.0010(12) 0.0111(13) -0.0019(12)
C13 0.0167(15) 0.0131(14) 0.0137(14) -0.0022(11) 0.0014(12) 0.0009(11)
C14 0.0259(17) 0.0130(15) 0.0193(16) 0.0010(12) 0.0095(13) -0.0029(12)
C15 0.0210(16) 0.0185(16) 0.0156(15) -0.0017(12) 0.0099(13) -0.0020(12)
C16 0.0120(14) 0.0138(14) 0.0101(14) -0.0047(11) 0.0007(11) 0.0024(11)
C17 0.0252(17) 0.0122(14) 0.0176(15) 0.0001(11) 0.0068(13) 0.0002(12)
C18 0.0248(16) 0.0183(15) 0.0116(14) 0.0021(11) 0.0101(12) 0.0022(12)
C21 0.0345(19) 0.0143(15) 0.0149(15) 0.0033(12) 0.0113(13) -0.0009(13)
C22 0.040(2) 0.0133(15) 0.0176(15) 0.0016(12) 0.0142(14) 0.0045(14)
C23 0.0140(14) 0.0122(14) 0.0103(13) -0.0010(10) 0.0010(11) 0.0025(11)
C24 0.0211(16) 0.0116(14) 0.0181(15) -0.0004(11) 0.0063(12) -0.0025(12)
C25 0.0184(15) 0.0165(15) 0.0152(15) -0.0002(11) 0.0068(12) 0.0002(12)
C26 0.0133(14) 0.0106(13) 0.0127(14) -0.0028(11) -0.0002(11) 0.0031(11)
C27 0.0127(14) 0.0114(13) 0.0113(14) -0.0003(10) -0.0004(11) -0.0015(11)
C28 0.0140(14) 0.0155(14) 0.0107(14) 0.0006(11) 0.0031(11) 0.0003(11)

loop_
_atom_type_symbol
_atom_type_description
_atom_type_scat_dispersion_real
_atom_type_scat_dispersion_imag
_atom_type_scat_source
C C 0.0033 0.0016 'International Tables Vol C Tables 4.2.6.8 and 6.1.1.4'
H H 0.0000 0.0000 'International Tables Vol C Tables 4.2.6.8 and 6.1.1.4'
N N 0.0061 0.0033 'International Tables Vol C Tables 4.2.6.8 and 6.1.1.4'
O O 0.0106 0.0060 'International Tables Vol C Tables 4.2.6.8 and 6.1.1.4'
Mn Mn 0.3368 0.7283 'International Tables Vol C Tables 4.2.6.8 and 6.1.1.4'
As As 0.0499 2.0058 'International Tables Vol C Tables 4.2.6.8 and 6.1.1.4'

loop_
_geom_angle_atom_site_label_1
_geom_angle_atom_site_label_2
_geom_angle_atom_site_label_3
_geom_angle
_geom_angle_site_symmetry_1
_geom_angle_site_symmetry_3
O11 Mn1 O12 107.01(8) 2_656 4_566
O11 Mn1 O21 160.70(8) 2_656 2_547
O11 Mn1 O21 90.87(8) 2_656 4_575
O11 Mn1 N11 89.47(8) 2_656 .
O11 Mn1 N21 83.59(8) 2_656 .
O12 Mn1 O21 162.12(8) 4_566 4_575
O12 Mn1 O21 87.46(7) 4_566 2_547
O12 Mn1 N11 88.20(8) 4_566 .
O12 Mn1 N21 84.29(8) 4_566 .
O21 Mn1 O21 75.22(8) 4_575 2_547
O21 Mn1 N11 91.65(8) 4_575 .
O21 Mn1 N11 104.00(8) 2_547 .
O21 Mn1 N21 98.43(8) 4_575 .
O21 Mn1 N21 85.28(8) 2_547 .
N21 Mn1 N11 167.82(9) . .
O11 As11 O12 113.97(10) . .
O11 As11 O13 110.68(10) . .
O11 As11 C16 112.46(11) . .
O12 As11 O13 103.59(9) . .
O12 As11 C16 109.12(11) . .
O13 As11 C16 106.40(11) . .
O21 As21 O23 106.27(9) . .
O21 As21 C26 109.69(11) . .
O22 As21 O21 117.20(10) . .
O22 As21 O23 104.01(9) . .
O22 As21 C26 111.54(11) . .
O23 As21 C26 107.42(11) . .
As11 O11 Mn1 159.07(12) . 2_646
As11 O12 Mn1 137.01(11) . 4_565
As11 O13 H13 109.5 . .
Mn1 O21 Mn1 104.78(8) 4_576 2_557
As21 O21 Mn1 132.59(10) . 2_557
As21 O21 Mn1 122.63(10) . 4_576
As21 O23 H23 109.5 . .
N12 N11 Mn1 123.53(18) . .
C11 N11 Mn1 127.2(2) . .
C11 N11 N12 107.0(2) . .
C12 N12 N11 106.9(2) . .
C11 N13 C12 103.7(2) . .
C11 N13 C13 127.9(2) . .
C12 N13 C13 127.5(2) . .
N22 N21 Mn1 127.22(17) . .
C21 N21 Mn1 125.66(19) . .
C21 N21 N22 107.0(2) . .
C22 N22 N21 106.7(2) . .
C21 N23 C22 104.1(2) . .
C21 N23 C23 126.5(2) . .
C22 N23 C23 129.3(2) . .
N11 C11 N13 111.1(3) . .
N11 C11 H11 124.4 . .
N13 C11 H11 124.4 . .
N12 C12 N13 111.3(3) . .
N12 C12 H12 124.4 . .
N13 C12 H12 124.4 . .
C14 C13 N13 119.6(3) . .
C18 C13 N13 119.6(3) . .
C18 C13 C14 120.8(3) . .
C13 C14 H14 120.3 . .
C13 C14 C15 119.3(3) . .
C15 C14 H14 120.3 . .
C14 C15 H15 119.9 . .
C16 C15 C14 120.1(3) . .
C16 C15 H15 119.9 . .
C15 C16 As11 120.4(2) . .
C15 C16 C17 119.8(3) . .
C17 C16 As11 119.8(2) . .
C16 C17 H17 119.7 . .
C18 C17 C16 120.5(3) . .
C18 C17 H17 119.7 . .
C13 C18 H18 120.4 . .
C17 C18 C13 119.3(3) . .
C17 C18 H18 120.4 . .
N21 C21 N23 111.2(3) . .
N21 C21 H21 124.4 . .
N23 C21 H21 124.4 . .
N22 C22 N23 110.9(3) . .
N22 C22 H22 124.5 . .
N23 C22 H22 124.5 . .
C24 C23 N23 119.5(3) . .
C28 C23 N23 118.8(3) . .
C28 C23 C24 121.6(3) . .
C23 C24 H24 120.5 . .
C25 C24 C23 119.1(3) . .
C25 C24 H24 120.5 . .
C24 C25 H25 120.2 . .
C24 C25 C26 119.5(3) . .
C26 C25 H25 120.2 . .
C25 C26 As21 118.9(2) . .
C27 C26 As21 119.6(2) . .
C27 C26 C25 121.4(3) . .
C26 C27 H27 120.3 . .
C26 C27 C28 119.5(3) . .
C28 C27 H27 120.3 . .
C23 C28 C27 118.8(3) . .
C23 C28 H28 120.6 . .
C27 C28 H28 120.6 . .

loop_
_geom_bond_atom_site_label_1
_geom_bond_atom_site_label_2
_geom_bond_distance
_geom_bond_site_symmetry_2
Mn1 O11 2.090(2) 2_656
Mn1 O12 2.148(2) 4_566
Mn1 O21 2.255(2) 2_547
Mn1 O21 2.189(2) 4_575
Mn1 N11 2.335(2) .
Mn1 N21 2.279(2) .
As11 O11 1.639(2) .
As11 O12 1.681(2) .
As11 O13 1.7217(19) .
As11 C16 1.913(3) .
As21 O21 1.6821(19) .
As21 O22 1.6584(19) .
As21 O23 1.7306(19) .
As21 C26 1.908(3) .
O11 Mn1 2.090(2) 2_646
O12 Mn1 2.148(2) 4_565
O13 H13 0.8400 .
O21 Mn1 2.255(2) 2_557
O21 Mn1 2.189(2) 4_576
O23 H23 0.8400 .
N11 N12 1.386(3) .
N11 C11 1.310(4) .
N12 C12 1.295(4) .
N13 C11 1.354(4) .
N13 C12 1.375(4) .
N13 C13 1.436(4) .
N21 N22 1.378(3) .
N21 C21 1.297(4) .
N22 C22 1.302(4) .
N23 C21 1.349(4) .
N23 C22 1.355(4) .
N23 C23 1.424(4) .
C11 H11 0.9500 .
C12 H12 0.9500 .
C13 C14 1.386(4) .
C13 C18 1.384(4) .
C14 H14 0.9500 .
C14 C15 1.391(4) .
C15 H15 0.9500 .
C15 C16 1.380(4) .
C16 C17 1.387(4) .
C17 H17 0.9500 .
C17 C18 1.381(4) .
C18 H18 0.9500 .
C21 H21 0.9500 .
C22 H22 0.9500 .
C23 C24 1.390(4) .
C23 C28 1.383(4) .
C24 H24 0.9500 .
C24 C25 1.378(4) .
C25 H25 0.9500 .
C25 C26 1.384(4) .
C26 C27 1.380(4) .
C27 H27 0.9500 .
C27 C28 1.391(4) .
C28 H28 0.9500 .

loop_
_geom_hbond_atom_site_label_D
_geom_hbond_atom_site_label_H
_geom_hbond_atom_site_label_A
_geom_hbond_distance_DH
_geom_hbond_distance_HA
_geom_hbond_distance_DA
_geom_hbond_angle_DHA
_geom_hbond_site_symmetry_A
O13 H13 O22 0.84 1.67 2.508(3) 177.6 3_667
O23 H23 O12 0.84 1.70 2.536(3) 173.6 3_567
